data_7123173
loop_
_publ_author_name
'Li, Dan'
'Yang, Hu'
'Zheng, Ji'
'Peng, Su-Kao'
'Zhu, Xiao-Wei'
'Wan, Meng-Yan'
'Lu, Weigang'

_publ_section_title
;
 A Chemopalette Strategy for White Light by Modulating Monomeric and
 Excimeric Phosphorescence of a Simple Cu(I) Cyclic Trinuclear Unit
;
_journal_name_full 'Chemical Communications'
_journal_paper_doi 10.1039/C9CC00716D
_journal_year 2019
_chemical_formula_moiety 'C9 H6 Cl3 Cu3 N6'
_chemical_formula_sum 'C9 H6 Cl3 Cu3 N6'
_chemical_formula_weight 495.17
_space_group_crystal_system orthorhombic
_space_group_IT_number 60
_space_group_name_Hall '-P 2n 2ab'
_space_group_name_H-M_alt 'P b c n'
_symmetry_space_group_name_Hall '-P 2n 2ab'
_symmetry_space_group_name_H-M 'P b c n'
_atom_sites_solution_hydrogens geom
_atom_sites_solution_primary direct
_audit_creation_date 2019-02-15
_audit_creation_method
;
Olex2 1.2
(compiled 2018.05.29 svn.r3508 for OlexSys, GUI svn.r5506)
;
_audit_update_record
;
2019-02-16 deposited with the CCDC.    2019-03-21 downloaded from the CCDC.
;
_cell_angle_alpha 90
_cell_angle_beta 90
_cell_angle_gamma 90
_cell_formula_units_Z 4
_cell_length_a 16.3157(4)
_cell_length_b 11.6083(3)
_cell_length_c 7.6970(2)
_cell_measurement_reflns_used 2076
_cell_measurement_temperature 150.00(10)
_cell_measurement_theta_max 76.2360
_cell_measurement_theta_min 4.6440
_cell_volume 1457.79(6)
_computing_cell_refinement 'CrysAlisPro 1.171.39.33c (Rigaku OD, 2017)'
_computing_data_collection 'CrysAlisPro 1.171.39.33c (Rigaku OD, 2017)'
_computing_data_reduction 'CrysAlisPro 1.171.39.33c (Rigaku OD, 2017)'
_computing_molecular_graphics 'Olex2 (Dolomanov et al., 2009)'
_computing_publication_material 'Olex2 (Dolomanov et al., 2009)'
_computing_structure_refinement 'XL (Sheldrick, 2008)'
_computing_structure_solution 'XS (Sheldrick, 2008)'
_diffrn_ambient_environment N~2~
_diffrn_ambient_temperature 150.00(10)
_diffrn_detector 'CCD plate'
_diffrn_measured_fraction_theta_full 0.971
_diffrn_measured_fraction_theta_max 0.930
_diffrn_measurement_details
;
List of Runs (angles in degrees, time in seconds):

  # Type    Start    End  Width  t~exp~   \w     \q     \k     \f   Frames
#--------------------------------------------------------------------------
  1  \w    -74.00 -31.00   0.50    6.21    --   -0.90 -26.00  13.00   86
  2  \w      6.00  31.00   0.50    6.21    --   -0.90  26.00 176.00   50
  3  \w     72.00  99.00   0.50   24.85    --  105.10 -26.00  13.00   54
  4  \w    112.00 137.00   0.50   24.85    --  105.10  26.00 176.00   50
  5  \w    -32.00  16.00   0.50    6.21    --   -0.90  82.00-180.00   96
  6  \w    -32.00  34.00   0.50    6.21    --    0.90  82.00  90.00  132
  7  \w     18.00 132.00   0.50   24.85    --  105.10 -57.00   0.00  228
  8  \w     51.00 138.00   0.50   24.85    --  105.10 -77.00 -90.00  174
  9  \w    126.00 151.00   0.50   24.85    --  105.10  82.00-150.00   50
 10  \w     73.00 124.00   0.50   24.85    --  105.10 -38.00 150.00  102
 11  \w    162.00 187.00   0.50   24.85    --  105.10  82.00  30.00   50
 12  \w    107.00 132.00   0.50   24.85    --  105.10  82.00  30.00   50
;
_diffrn_measurement_device 'four-circle diffractometer'
_diffrn_measurement_device_type 'XtaLAB AFC12 (RINC): Kappa single'
_diffrn_measurement_method '\w scans'
_diffrn_orient_matrix_type 'CrysAlisPro convention (1999,Acta A55,543-557)'
_diffrn_orient_matrix_UB_11 -0.0395978000
_diffrn_orient_matrix_UB_12 -0.1204121000
_diffrn_orient_matrix_UB_13 0.0053951000
_diffrn_orient_matrix_UB_21 0.0801634000
_diffrn_orient_matrix_UB_22 -0.0535469000
_diffrn_orient_matrix_UB_23 -0.0681488000
_diffrn_orient_matrix_UB_31 0.0301983000
_diffrn_orient_matrix_UB_32 -0.0157683000
_diffrn_orient_matrix_UB_33 0.1882148000
_diffrn_radiation_monochromator mirror
_diffrn_radiation_probe x-ray
_diffrn_radiation_type CuK\a
_diffrn_radiation_wavelength 1.54184
_diffrn_reflns_av_R_equivalents 0.0557
_diffrn_reflns_av_unetI/netI 0.0531
_diffrn_reflns_Laue_measured_fraction_full 0.971
_diffrn_reflns_Laue_measured_fraction_max 0.930
_diffrn_reflns_limit_h_max 20
_diffrn_reflns_limit_h_min -17
_diffrn_reflns_limit_k_max 13
_diffrn_reflns_limit_k_min -14
_diffrn_reflns_limit_l_max 9
_diffrn_reflns_limit_l_min -5
_diffrn_reflns_number 4789
_diffrn_reflns_point_group_measured_fraction_full 0.971
_diffrn_reflns_point_group_measured_fraction_max 0.930
_diffrn_reflns_theta_full 67.684
_diffrn_reflns_theta_max 77.328
_diffrn_reflns_theta_min 4.675
_diffrn_source 'Rotating-anode X-ray tube (dual wavelength)'
_diffrn_source_type 'Rigaku (Cu) X-ray DW Source'
_exptl_absorpt_coefficient_mu 10.147
_exptl_absorpt_correction_T_max 1.00000
_exptl_absorpt_correction_T_min 0.52819
_exptl_absorpt_correction_type multi-scan
_exptl_absorpt_process_details
;
CrysAlisPro 1.171.39.33c (Rigaku Oxford Diffraction, 2017)
Empirical absorption correction using spherical harmonics,
 implemented in SCALE3 ABSPACK scaling algorithm.
;
_exptl_crystal_colour 'clear light colourless'
_exptl_crystal_colour_lustre clear
_exptl_crystal_colour_modifier light
_exptl_crystal_colour_primary colourless
_exptl_crystal_density_diffrn 2.256
_exptl_crystal_description needle
_exptl_crystal_F_000 960
_exptl_crystal_size_max 0.2
_exptl_crystal_size_mid 0.15
_exptl_crystal_size_min 0.11
_refine_diff_density_max 0.636
_refine_diff_density_min -0.544
_refine_diff_density_rms 0.139
_refine_ls_extinction_method none
_refine_ls_goodness_of_fit_ref 1.022
_refine_ls_hydrogen_treatment constr
_refine_ls_matrix_type full
_refine_ls_number_parameters 97
_refine_ls_number_reflns 1444
_refine_ls_number_restraints 0
_refine_ls_restrained_S_all 1.022
_refine_ls_R_factor_all 0.0787
_refine_ls_R_factor_gt 0.0538
_refine_ls_shift/su_max 0.000
_refine_ls_shift/su_mean 0.000
_refine_ls_structure_factor_coef Fsqd
_refine_ls_weighting_details 'w=1/[\s^2^(Fo^2^)+(0.0964P)^2^] where P=(Fo^2^+2Fc^2^)/3'
_refine_ls_weighting_scheme calc
_refine_ls_wR_factor_gt 0.1316
_refine_ls_wR_factor_ref 0.1428
_reflns_Friedel_coverage 0.000
_reflns_number_gt 1096
_reflns_number_total 1444
_reflns_threshold_expression 'I > 2\s(I)'
_cod_data_source_file c9cc00716d2.cif
_cod_data_source_block cl-alpha-150k
_cod_original_cell_volume 1457.78(7)
_cod_database_code 7123173
_shelx_shelxl_version_number 2016/6
_chemical_oxdiff_formula 'Cu Cl C H N'
_shelx_space_group_comment
;
The symmetry employed for this shelxl refinement is uniquely defined
by the following loop, which should always be used as a source of
symmetry information in preference to the above space-group names.
They are only intended as comments.
;
_shelx_estimated_absorpt_t_max 0.402
_shelx_estimated_absorpt_t_min 0.236
_reflns_odcompleteness_completeness 99.28
_reflns_odcompleteness_iscentric 1
_reflns_odcompleteness_theta 66.97
_olex2_refinement_description
;
1. Fixed Uiso
 At 1.2 times of:
  All C(H) groups
2.a Aromatic/amide H refined with riding coordinates:
 C2(H2), C3(H3), C5(H5)
;
_olex2_submission_original_sample_id Cl-alpha-150K
_olex2_submission_special_instructions 'No special instructions were received'
_oxdiff_exptl_absorpt_empirical_details
;
Empirical correction (ABSPACK) includes:
- Absorption correction using spherical harmonics
- Frame scaling
;
_oxdiff_exptl_absorpt_empirical_full_max 1.757
_oxdiff_exptl_absorpt_empirical_full_min 0.386

loop_
_space_group_symop_operation_xyz
'x, y, z'
'-x+1/2, -y+1/2, z+1/2'
'x+1/2, -y+1/2, -z'
'-x, y, -z+1/2'
'-x, -y, -z'
'x-1/2, y-1/2, -z-1/2'
'-x-1/2, y-1/2, z'
'x, -y, z-1/2'

loop_
_atom_site_label
_atom_site_type_symbol
_atom_site_fract_x
_atom_site_fract_y
_atom_site_fract_z
_atom_site_U_iso_or_equiv
_atom_site_adp_type
_atom_site_occupancy
_atom_site_site_symmetry_order
_atom_site_calc_flag
_atom_site_refinement_flags_posn
_atom_site_refinement_flags_adp
_atom_site_refinement_flags_occupancy
Cu1 Cu 0.41577(5) 0.82197(6) 0.13548(10) 0.0403(3) Uani 1 1 d . . .
Cu2 Cu 0.500000 1.06350(8) 0.250000 0.0389(3) Uani 1 2 d S T P
Cl1 Cl 0.500000 0.35414(13) 0.250000 0.0415(4) Uani 1 2 d S T P
Cl2 Cl 0.21690(8) 1.17840(10) -0.13931(19) 0.0481(4) Uani 1 1 d . . .
N1 N 0.4628(3) 0.6835(3) 0.2070(6) 0.0384(9) Uani 1 1 d . . .
N2 N 0.3704(2) 0.9614(3) 0.0652(6) 0.0365(9) Uani 1 1 d . . .
N3 N 0.4087(2) 1.0626(3) 0.1057(6) 0.0370(9) Uani 1 1 d . . .
C1 C 0.500000 0.5022(5) 0.250000 0.0335(13) Uani 1 2 d S T P
C2 C 0.4402(3) 0.5745(4) 0.1815(7) 0.0395(11) Uani 1 1 d . . .
H2 H 0.391199 0.550136 0.125693 0.047 Uiso 1 1 calc R . .
C3 C 0.3003(3) 0.9859(4) -0.0195(7) 0.0364(10) Uani 1 1 d . . .
H3 H 0.261834 0.931153 -0.061503 0.044 Uiso 1 1 calc R . .
C4 C 0.2940(3) 1.1043(4) -0.0351(6) 0.0357(10) Uani 1 1 d . . .
C5 C 0.3626(3) 1.1490(4) 0.0438(6) 0.0362(10) Uani 1 1 d . . .
H5 H 0.375341 1.228584 0.053105 0.043 Uiso 1 1 calc R . .

loop_
_atom_site_aniso_label
_atom_site_aniso_U_11
_atom_site_aniso_U_22
_atom_site_aniso_U_33
_atom_site_aniso_U_23
_atom_site_aniso_U_13
_atom_site_aniso_U_12
Cu1 0.0483(5) 0.0283(4) 0.0442(5) 0.0012(3) -0.0029(3) 0.0045(3)
Cu2 0.0376(5) 0.0372(6) 0.0419(7) 0.000 -0.0033(4) 0.000
Cl1 0.0457(8) 0.0269(7) 0.0519(10) 0.000 0.0013(7) 0.000
Cl2 0.0472(7) 0.0406(6) 0.0564(9) 0.0015(5) -0.0102(6) 0.0108(5)
N1 0.045(2) 0.0313(19) 0.039(2) 0.0027(16) -0.0032(18) -0.0001(16)
N2 0.042(2) 0.0316(18) 0.036(2) 0.0016(16) 0.0022(17) 0.0029(15)
N3 0.037(2) 0.036(2) 0.037(2) 0.0024(17) -0.0028(17) 0.0002(14)
C1 0.042(3) 0.024(3) 0.035(4) 0.000 0.001(3) 0.000
C2 0.043(3) 0.029(2) 0.046(3) -0.0034(19) -0.004(2) -0.0006(17)
C3 0.040(2) 0.031(2) 0.038(3) 0.0028(19) 0.0006(19) -0.0021(17)
C4 0.041(2) 0.0308(19) 0.035(3) 0.000(2) 0.0002(19) 0.0047(18)
C5 0.041(2) 0.030(2) 0.037(3) 0.001(2) 0.0007(19) 0.0020(17)

loop_
_atom_type_symbol
_atom_type_description
_atom_type_scat_dispersion_real
_atom_type_scat_dispersion_imag
_atom_type_scat_source
C C 0.0181 0.0091 'International Tables Vol C Tables 4.2.6.8 and 6.1.1.4'
H H 0.0000 0.0000 'International Tables Vol C Tables 4.2.6.8 and 6.1.1.4'
N N 0.0311 0.0180 'International Tables Vol C Tables 4.2.6.8 and 6.1.1.4'
Cl Cl 0.3639 0.7018 'International Tables Vol C Tables 4.2.6.8 and 6.1.1.4'
Cu Cu -1.9646 0.5888 'International Tables Vol C Tables 4.2.6.8 and 6.1.1.4'

loop_
_geom_angle_atom_site_label_1
_geom_angle_atom_site_label_2
_geom_angle_atom_site_label_3
_geom_angle
_geom_angle_site_symmetry_1
_geom_angle_site_symmetry_3
N2 Cu1 N1 179.03(19) . .
N3 Cu2 N3 179.4(3) . 4_655
N1 N1 Cu1 120.20(13) 4_655 .
C2 N1 Cu1 131.4(4) . .
C2 N1 N1 108.3(3) . 4_655
N3 N2 Cu1 120.0(3) . .
C3 N2 Cu1 131.5(3) . .
C3 N2 N3 108.5(4) . .
N2 N3 Cu2 120.5(3) . .
C5 N3 Cu2 131.1(3) . .
C5 N3 N2 107.8(4) . .
C2 C1 Cl1 127.1(3) . .
C2 C1 Cl1 127.1(3) 4_655 .
C2 C1 C2 105.8(6) . 4_655
N1 C2 C1 108.8(4) . .
N2 C3 C4 108.4(4) . .
C3 C4 Cl2 126.3(4) . .
C5 C4 Cl2 127.7(4) . .
C5 C4 C3 106.0(4) . .
N3 C5 C4 109.3(4) . .

loop_
_geom_bond_atom_site_label_1
_geom_bond_atom_site_label_2
_geom_bond_distance
_geom_bond_site_symmetry_2
Cu1 N1 1.865(4) .
Cu1 N2 1.860(4) .
Cu2 N3 1.859(4) 4_655
Cu2 N3 1.859(4) .
Cl1 C1 1.718(6) .
Cl2 C4 1.722(5) .
N1 N1 1.382(8) 4_655
N1 C2 1.333(6) .
N2 N3 1.366(5) .
N2 C3 1.347(6) .
N3 C5 1.341(6) .
C1 C2 1.391(6) .
C1 C2 1.391(6) 4_655
C3 C4 1.383(6) .
C4 C5 1.376(6) .
